data_4330153
loop_
_publ_author_name
'Md Hosnay Mobarok'
'Robert McDonald'
'Michael J. Ferguson'
'Martin Cowie'

_publ_section_title
;
 Mixed Bis(\m-silylene) and (\m-Silylene)/(\m-Germylene) Complexes
 Involving the Rh/Ir Metal Combination: Nature of the Si...Si Interactions
 in the Bis(\m-silylene) Species
;
_journal_name_full 'Inorganic Chemistry'
_journal_page_first 9249
_journal_page_last 9258
_journal_paper_doi 10.1021/ic300720y
_journal_volume 51
_journal_year 2012
_chemical_formula_moiety 'C65 H56 F2 Ir O2 P4 Rh Si2, 2(C H2 Cl2)'
_chemical_formula_sum 'C67 H60 Cl4 F2 Ir O2 P4 Rh Si2'
_chemical_formula_weight 1552.12
_chemical_name_systematic
; 
 ? 
;
_space_group_IT_number 14
_symmetry_cell_setting monoclinic
_symmetry_space_group_name_Hall '-P 2yn'
_symmetry_space_group_name_H-M 'P 1 21/n 1'
_atom_sites_solution_hydrogens geom
_atom_sites_solution_primary direct
_atom_sites_solution_secondary difmap
_audit_creation_method SHELXL-97
_cell_angle_alpha 90.00
_cell_angle_beta 96.4640(10)
_cell_angle_gamma 90.00
_cell_formula_units_Z 4
_cell_length_a 12.5539(10)
_cell_length_b 22.3572(18)
_cell_length_c 22.6809(18)
_cell_measurement_reflns_used 9856
_cell_measurement_temperature 173(2)
_cell_measurement_theta_max 27.43
_cell_measurement_theta_min 2.47
_cell_volume 6325.4(9)
_computing_cell_refinement 'Bruker SAINT'
_computing_data_collection 'Bruker APEX2'
_computing_data_reduction 'Bruker SAINT'
_computing_molecular_graphics 'Bruker SHELXTL'
_computing_publication_material 'Bruker SHELXTL'
_computing_structure_refinement 'SHELXL-97 (Sheldrick, 2008)'
_computing_structure_solution 'SHELXS-97 (Sheldrick, 2008)'
_diffrn_ambient_temperature 173(2)
_diffrn_measured_fraction_theta_full 0.995
_diffrn_measured_fraction_theta_max 0.995
_diffrn_measurement_device_type 'Bruker APEX-II CCD'
_diffrn_measurement_method '\w scans'
_diffrn_radiation_monochromator graphite
_diffrn_radiation_source 'fine-focus sealed tube'
_diffrn_radiation_type MoK\a
_diffrn_radiation_wavelength 0.71073
_diffrn_reflns_av_R_equivalents 0.0348
_diffrn_reflns_av_sigmaI/netI 0.0276
_diffrn_reflns_limit_h_max 16
_diffrn_reflns_limit_h_min -16
_diffrn_reflns_limit_k_max 29
_diffrn_reflns_limit_k_min -28
_diffrn_reflns_limit_l_max 29
_diffrn_reflns_limit_l_min -29
_diffrn_reflns_number 55252
_diffrn_reflns_theta_full 27.50
_diffrn_reflns_theta_max 27.50
_diffrn_reflns_theta_min 1.28
_exptl_absorpt_coefficient_mu 2.722
_exptl_absorpt_correction_T_max 0.7503
_exptl_absorpt_correction_T_min 0.4820
_exptl_absorpt_correction_type numerical
_exptl_absorpt_process_details 'SADABS (Sheldrick, 2008)'
_exptl_crystal_colour colourless
_exptl_crystal_density_diffrn 1.630
_exptl_crystal_description block
_exptl_crystal_F_000 3096
_exptl_crystal_size_max 0.31
_exptl_crystal_size_mid 0.28
_exptl_crystal_size_min 0.11
_refine_diff_density_max 2.352
_refine_diff_density_min -1.422
_refine_diff_density_rms 0.108
_refine_ls_extinction_method none
_refine_ls_goodness_of_fit_ref 1.018
_refine_ls_hydrogen_treatment mixed
_refine_ls_matrix_type full
_refine_ls_number_parameters 758
_refine_ls_number_reflns 14459
_refine_ls_number_restraints 6
_refine_ls_restrained_S_all 1.019
_refine_ls_R_factor_all 0.0415
_refine_ls_R_factor_gt 0.0336
_refine_ls_shift/su_max 0.002
_refine_ls_shift/su_mean 0.000
_refine_ls_structure_factor_coef Fsqd
_refine_ls_weighting_details 'calc w=1/[\s^2^(Fo^2^)+(0.0404P)^2^+18.6839P] where P=(Fo^2^+2Fc^2^)/3'
_refine_ls_weighting_scheme calc
_refine_ls_wR_factor_gt 0.0843
_refine_ls_wR_factor_ref 0.0896
_reflns_number_gt 12515
_reflns_number_total 14459
_reflns_threshold_expression I>2\s(I)
_cod_data_source_file ic300720y_si_002_7.cif
_cod_data_source_block cow1201
_cod_database_code 4330153

loop_
_symmetry_equiv_pos_as_xyz
'x, y, z'
'-x+1/2, y+1/2, -z+1/2'
'-x, -y, -z'
'x-1/2, -y-1/2, z-1/2'

loop_
_atom_site_label
_atom_site_type_symbol
_atom_site_fract_x
_atom_site_fract_y
_atom_site_fract_z
_atom_site_U_iso_or_equiv
_atom_site_adp_type
_atom_site_occupancy
_atom_site_symmetry_multiplicity
_atom_site_calc_flag
_atom_site_refinement_flags
_atom_site_disorder_assembly
_atom_site_disorder_group
IrA Ir -0.046629(14) 0.277536(7) 0.505265(7) 0.01809(5) Uani 0.50 1 d P A 1
RhA Rh -0.016289(14) 0.163396(8) 0.556754(8) 0.01963(5) Uani 0.50 1 d P A 1
IrB Ir -0.016289(14) 0.163396(8) 0.556754(8) 0.01963(5) Uani 0.50 1 d P A 2
RhB Rh -0.046629(14) 0.277536(7) 0.505265(7) 0.01809(5) Uani 0.50 1 d P A 2
P1 P -0.11910(7) 0.31987(4) 0.58646(4) 0.02206(18) Uani 1 1 d . . .
P2 P -0.07946(7) 0.19318(4) 0.64647(4) 0.02137(18) Uani 1 1 d . . .
P3 P 0.13767(7) 0.30371(4) 0.52729(4) 0.02013(17) Uani 1 1 d . . .
P4 P 0.17072(7) 0.17251(4) 0.58111(4) 0.02015(17) Uani 1 1 d . . .
Si1 Si 0.03014(8) 0.19363(4) 0.46335(4) 0.02152(19) Uani 1 1 d . . .
H1 H 0.141(3) 0.198(2) 0.4545(19) 0.034(12) Uiso 1 1 d . . .
Si2 Si -0.17778(8) 0.19957(4) 0.50377(5) 0.0233(2) Uani 1 1 d . . .
F1 F -0.0330(4) 0.20916(15) 0.23430(13) 0.0768(11) Uani 1 1 d . . .
F2 F -0.0727(3) 0.01915(13) 0.31432(14) 0.0682(10) Uani 1 1 d . . .
O1 O -0.1351(3) 0.35180(16) 0.40027(14) 0.0490(8) Uani 1 1 d . A .
O2 O -0.0564(3) 0.03061(13) 0.54699(15) 0.0434(8) Uani 1 1 d . A .
C1 C -0.1001(3) 0.32406(18) 0.44078(17) 0.0297(8) Uani 1 1 d . . .
C2 C -0.0399(3) 0.08088(17) 0.55132(17) 0.0273(8) Uani 1 1 d . . .
C3 C -0.0894(3) 0.27522(15) 0.65458(16) 0.0249(7) Uani 1 1 d . A .
H3A H -0.1458 0.2836 0.6806 0.030 Uiso 1 1 calc R . .
H3B H -0.0207 0.2897 0.6755 0.030 Uiso 1 1 calc R . .
C4 C 0.2147(3) 0.25090(16) 0.57835(17) 0.0251(7) Uani 1 1 d . A .
H4A H 0.2894 0.2507 0.5683 0.030 Uiso 1 1 calc R . .
H4B H 0.2167 0.2674 0.6189 0.030 Uiso 1 1 calc R . .
C5 C -0.3110(3) 0.20573(19) 0.5345(2) 0.0359(9) Uani 1 1 d . A .
H5A H -0.3498 0.1678 0.5286 0.054 Uiso 1 1 calc R . .
H5B H -0.3535 0.2378 0.5138 0.054 Uiso 1 1 calc R . .
H5C H -0.2990 0.2149 0.5770 0.054 Uiso 1 1 calc R . .
C11 C -0.2636(3) 0.33633(16) 0.57864(19) 0.0300(8) Uani 1 1 d . A .
C12 C -0.3130(4) 0.3517(2) 0.5232(2) 0.0390(10) Uani 1 1 d . . .
H12 H -0.2729 0.3513 0.4901 0.047 Uiso 1 1 calc R A .
C13 C -0.4206(4) 0.3678(2) 0.5153(3) 0.0529(13) Uani 1 1 d . A .
H13 H -0.4532 0.3788 0.4770 0.063 Uiso 1 1 calc R . .
C14 C -0.4795(4) 0.3677(2) 0.5622(3) 0.0567(14) Uani 1 1 d . . .
H14 H -0.5534 0.3780 0.5565 0.068 Uiso 1 1 calc R A .
C15 C -0.4321(4) 0.3529(2) 0.6171(3) 0.0565(14) Uani 1 1 d . A .
H15 H -0.4737 0.3523 0.6496 0.068 Uiso 1 1 calc R . .
C16 C -0.3237(4) 0.3386(2) 0.6266(2) 0.0445(11) Uani 1 1 d . . .
H16 H -0.2909 0.3304 0.6655 0.053 Uiso 1 1 calc R A .
C21 C -0.0773(3) 0.39525(16) 0.61258(17) 0.0261(7) Uani 1 1 d . A .
C22 C -0.0592(3) 0.43733(17) 0.56984(19) 0.0306(8) Uani 1 1 d . . .
H22 H -0.0609 0.4254 0.5295 0.037 Uiso 1 1 calc R A .
C23 C -0.0386(3) 0.49635(18) 0.5851(2) 0.0371(9) Uani 1 1 d . A .
H23 H -0.0263 0.5247 0.5554 0.045 Uiso 1 1 calc R . .
C24 C -0.0360(3) 0.51408(18) 0.6436(2) 0.0407(10) Uani 1 1 d . . .
H24 H -0.0226 0.5547 0.6541 0.049 Uiso 1 1 calc R A .
C25 C -0.0530(4) 0.4726(2) 0.6866(2) 0.0407(10) Uani 1 1 d . A .
H25 H -0.0504 0.4848 0.7269 0.049 Uiso 1 1 calc R . .
C26 C -0.0738(4) 0.41316(18) 0.67146(19) 0.0340(9) Uani 1 1 d . . .
H26 H -0.0857 0.3848 0.7013 0.041 Uiso 1 1 calc R A .
C31 C -0.0051(3) 0.17364(16) 0.71843(16) 0.0238(7) Uani 1 1 d . A .
C32 C 0.0272(3) 0.21367(19) 0.76373(18) 0.0332(9) Uani 1 1 d . . .
H32 H 0.0156 0.2553 0.7576 0.040 Uiso 1 1 calc R A .
C33 C 0.0763(4) 0.1934(2) 0.81781(19) 0.0370(9) Uani 1 1 d . A .
H33 H 0.0978 0.2213 0.8484 0.044 Uiso 1 1 calc R . .
C34 C 0.0943(3) 0.1335(2) 0.82764(18) 0.0368(9) Uani 1 1 d . . .
H34 H 0.1283 0.1199 0.8648 0.044 Uiso 1 1 calc R A .
C35 C 0.0625(4) 0.0934(2) 0.7832(2) 0.0426(11) Uani 1 1 d . A .
H35 H 0.0738 0.0518 0.7898 0.051 Uiso 1 1 calc R . .
C36 C 0.0143(4) 0.11314(18) 0.72888(19) 0.0363(9) Uani 1 1 d . . .
H36 H -0.0059 0.0850 0.6983 0.044 Uiso 1 1 calc R A .
C41 C -0.2103(3) 0.16340(17) 0.66186(17) 0.0273(8) Uani 1 1 d . A .
C42 C -0.2398(4) 0.1068(2) 0.6417(2) 0.0481(12) Uani 1 1 d . . .
H42 H -0.1926 0.0845 0.6202 0.058 Uiso 1 1 calc R A .
C43 C -0.3372(5) 0.0820(3) 0.6524(3) 0.0670(18) Uani 1 1 d . A .
H43 H -0.3555 0.0427 0.6387 0.080 Uiso 1 1 calc R . .
C44 C -0.4070(4) 0.1138(3) 0.6825(2) 0.0542(13) Uani 1 1 d . . .
H44 H -0.4748 0.0975 0.6885 0.065 Uiso 1 1 calc R A .
C45 C -0.3785(4) 0.1688(2) 0.7035(2) 0.0476(12) Uani 1 1 d . A .
H45 H -0.4267 0.1910 0.7244 0.057 Uiso 1 1 calc R . .
C46 C -0.2794(4) 0.1932(2) 0.6950(2) 0.0386(10) Uani 1 1 d . . .
H46 H -0.2590 0.2309 0.7122 0.046 Uiso 1 1 calc R A .
C51 C 0.1837(3) 0.37438(16) 0.56490(17) 0.0242(7) Uani 1 1 d . A .
C52 C 0.2174(3) 0.42240(17) 0.53325(19) 0.0324(8) Uani 1 1 d . . .
H52 H 0.2187 0.4189 0.4916 0.039 Uiso 1 1 calc R A .
C53 C 0.2495(4) 0.47576(19) 0.5617(2) 0.0448(11) Uani 1 1 d . A .
H53 H 0.2728 0.5082 0.5393 0.054 Uiso 1 1 calc R . .
C54 C 0.2478(4) 0.4818(2) 0.6216(2) 0.0472(12) Uani 1 1 d . . .
H54 H 0.2697 0.5183 0.6408 0.057 Uiso 1 1 calc R A .
C55 C 0.2139(4) 0.4344(2) 0.6541(2) 0.0432(11) Uani 1 1 d . A .
H55 H 0.2132 0.4382 0.6958 0.052 Uiso 1 1 calc R . .
C56 C 0.1809(3) 0.38155(18) 0.62591(18) 0.0325(8) Uani 1 1 d . . .
H56 H 0.1560 0.3496 0.6484 0.039 Uiso 1 1 calc R A .
C61 C 0.2112(3) 0.30976(16) 0.46212(16) 0.0251(7) Uani 1 1 d . A .
C62 C 0.3182(4) 0.2943(2) 0.4620(2) 0.0390(10) Uani 1 1 d . . .
H62 H 0.3564 0.2778 0.4968 0.047 Uiso 1 1 calc R A .
C63 C 0.3702(4) 0.3028(2) 0.4118(2) 0.0480(12) Uani 1 1 d . A .
H63 H 0.4429 0.2909 0.4121 0.058 Uiso 1 1 calc R . .
C64 C 0.3169(4) 0.3283(2) 0.3616(2) 0.0445(11) Uani 1 1 d . . .
H64 H 0.3530 0.3343 0.3274 0.053 Uiso 1 1 calc R A .
C65 C 0.2119(4) 0.3450(2) 0.3611(2) 0.0415(10) Uani 1 1 d . A .
H65 H 0.1753 0.3633 0.3268 0.050 Uiso 1 1 calc R . .
C66 C 0.1589(4) 0.33496(19) 0.41099(18) 0.0346(9) Uani 1 1 d . . .
H66 H 0.0855 0.3456 0.4099 0.042 Uiso 1 1 calc R A .
C71 C 0.2588(3) 0.12939(16) 0.53727(16) 0.0246(7) Uani 1 1 d . A .
C72 C 0.3690(3) 0.1401(2) 0.5422(2) 0.0367(9) Uani 1 1 d . . .
H72 H 0.3990 0.1716 0.5668 0.044 Uiso 1 1 calc R A .
C73 C 0.4344(4) 0.1049(2) 0.5115(2) 0.0476(12) Uani 1 1 d . A .
H73 H 0.5090 0.1132 0.5144 0.057 Uiso 1 1 calc R . .
C74 C 0.3931(4) 0.0580(2) 0.4767(2) 0.0445(11) Uani 1 1 d . . .
H74 H 0.4390 0.0338 0.4560 0.053 Uiso 1 1 calc R A .
C75 C 0.2844(3) 0.04639(19) 0.4721(2) 0.0362(9) Uani 1 1 d . A .
H75 H 0.2553 0.0141 0.4482 0.043 Uiso 1 1 calc R . .
C76 C 0.2175(3) 0.08183(17) 0.50222(18) 0.0289(8) Uani 1 1 d . . .
H76 H 0.1428 0.0735 0.4989 0.035 Uiso 1 1 calc R A .
C81 C 0.2349(3) 0.14871(17) 0.65398(16) 0.0248(7) Uani 1 1 d . A .
C82 C 0.2410(4) 0.08765(19) 0.66419(19) 0.0386(10) Uani 1 1 d . . .
H82 H 0.2117 0.0609 0.6341 0.046 Uiso 1 1 calc R A .
C83 C 0.2891(4) 0.0649(2) 0.7176(2) 0.0463(12) Uani 1 1 d . A .
H83 H 0.2935 0.0229 0.7236 0.056 Uiso 1 1 calc R . .
C84 C 0.3302(3) 0.1029(2) 0.76158(19) 0.0385(10) Uani 1 1 d . . .
H84 H 0.3629 0.0873 0.7982 0.046 Uiso 1 1 calc R A .
C85 C 0.3239(4) 0.1630(2) 0.7527(2) 0.0438(11) Uani 1 1 d . A .
H85 H 0.3520 0.1893 0.7835 0.053 Uiso 1 1 calc R . .
C86 C 0.2770(4) 0.18638(19) 0.69930(18) 0.0357(9) Uani 1 1 d . . .
H86 H 0.2738 0.2285 0.6938 0.043 Uiso 1 1 calc R A .
C91 C -0.0077(3) 0.15988(16) 0.38761(16) 0.0278(8) Uani 1 1 d . A .
C92 C -0.0074(4) 0.19647(19) 0.33794(18) 0.0380(10) Uani 1 1 d . . .
H92 H 0.0096 0.2377 0.3425 0.046 Uiso 1 1 calc R A .
C93 C -0.0320(5) 0.1724(2) 0.2822(2) 0.0472(12) Uani 1 1 d . A .
C94 C -0.0550(4) 0.1127(2) 0.2725(2) 0.0475(12) Uani 1 1 d . . .
H94 H -0.0724 0.0968 0.2337 0.057 Uiso 1 1 calc R A .
C95 C -0.0514(4) 0.07778(19) 0.3220(2) 0.0423(11) Uani 1 1 d . A .
C96 C -0.0292(3) 0.09941(17) 0.37932(18) 0.0323(9) Uani 1 1 d . . .
H96 H -0.0288 0.0733 0.4124 0.039 Uiso 1 1 calc R A .
C101 C -0.2349(3) 0.15984(18) 0.43302(19) 0.0318(8) Uani 1 1 d . A .
C102 C -0.2522(4) 0.1873(2) 0.37718(19) 0.0384(10) Uani 1 1 d . . .
H102 H -0.2295 0.2275 0.3729 0.046 Uiso 1 1 calc R A .
C103 C -0.3019(4) 0.1572(2) 0.3280(2) 0.0523(13) Uani 1 1 d . A .
H103 H -0.3122 0.1766 0.2905 0.063 Uiso 1 1 calc R . .
C104 C -0.3359(5) 0.0993(3) 0.3336(3) 0.0606(15) Uani 1 1 d . . .
H104 H -0.3693 0.0786 0.2998 0.073 Uiso 1 1 calc R A .
C105 C -0.3218(4) 0.0708(2) 0.3883(3) 0.0533(13) Uani 1 1 d . A .
H105 H -0.3469 0.0311 0.3924 0.064 Uiso 1 1 calc R . .
C106 C -0.2704(4) 0.10112(19) 0.4371(2) 0.0393(10) Uani 1 1 d . . .
H106 H -0.2593 0.0812 0.4742 0.047 Uiso 1 1 calc R A .
Cl1S Cl 0.43280(16) 0.47585(8) 0.42364(10) 0.0882(6) Uani 1 1 d . . .
Cl2S Cl 0.3380(2) 0.49726(14) 0.30354(10) 0.1222(10) Uani 1 1 d . . .
C1S C 0.3211(5) 0.4975(3) 0.3776(3) 0.0652(16) Uani 1 1 d . . .
H1SA H 0.2611 0.4703 0.3840 0.078 Uiso 1 1 calc R . .
H1SB H 0.3005 0.5383 0.3889 0.078 Uiso 1 1 calc R . .
Cl3S Cl 0.42965(18) 0.15908(11) 0.35233(13) 0.1114(8) Uani 1 1 d D . .
Cl4A Cl 0.2242(4) 0.1144(4) 0.2946(4) 0.196(3) Uani 0.67 1 d PD B 1
Cl4B Cl 0.2550(12) 0.1093(8) 0.3058(10) 0.196(3) Uani 0.33 1 d PD C 2
C2SA C 0.2898(5) 0.1574(3) 0.3528(3) 0.0490(16) Uani 0.67 1 d PD B 1
H2SA H 0.2619 0.1988 0.3496 0.059 Uiso 0.67 1 calc PR B 1
H2SB H 0.2730 0.1408 0.3911 0.059 Uiso 0.67 1 calc PR B 1
C2SB C 0.3158(9) 0.1805(7) 0.3023(5) 0.0490(16) Uani 0.33 1 d PD C 2
H2SC H 0.2735 0.2131 0.3179 0.059 Uiso 0.33 1 calc PR C 2
H2SD H 0.3342 0.1906 0.2621 0.059 Uiso 0.33 1 calc PR C 2

loop_
_atom_site_aniso_label
_atom_site_aniso_U_11
_atom_site_aniso_U_22
_atom_site_aniso_U_33
_atom_site_aniso_U_23
_atom_site_aniso_U_13
_atom_site_aniso_U_12
IrA 0.02111(9) 0.01549(8) 0.01697(9) 0.00075(6) -0.00095(6) -0.00043(6)
RhA 0.02195(9) 0.01671(9) 0.01966(9) 0.00070(6) -0.00020(7) -0.00116(6)
IrB 0.02195(9) 0.01671(9) 0.01966(9) 0.00070(6) -0.00020(7) -0.00116(6)
RhB 0.02111(9) 0.01549(8) 0.01697(9) 0.00075(6) -0.00095(6) -0.00043(6)
P1 0.0249(5) 0.0179(4) 0.0233(4) 0.0011(3) 0.0028(4) 0.0017(3)
P2 0.0243(4) 0.0186(4) 0.0212(4) 0.0017(3) 0.0028(3) -0.0004(3)
P3 0.0232(4) 0.0165(4) 0.0201(4) 0.0002(3) 0.0000(3) -0.0020(3)
P4 0.0227(4) 0.0172(4) 0.0197(4) 0.0010(3) -0.0013(3) -0.0002(3)
Si1 0.0260(5) 0.0178(4) 0.0203(5) 0.0004(3) 0.0006(4) -0.0001(4)
Si2 0.0219(5) 0.0205(5) 0.0264(5) 0.0001(4) -0.0015(4) -0.0013(4)
F1 0.146(4) 0.0544(19) 0.0293(15) 0.0062(13) 0.0059(18) -0.003(2)
F2 0.116(3) 0.0316(15) 0.0562(19) -0.0174(13) 0.0074(18) -0.0167(16)
O1 0.055(2) 0.055(2) 0.0346(17) 0.0221(15) -0.0035(15) 0.0077(16)
O2 0.0490(19) 0.0197(14) 0.064(2) -0.0054(13) 0.0147(16) -0.0071(13)
C1 0.031(2) 0.032(2) 0.0266(19) 0.0031(15) 0.0015(16) 0.0003(16)
C2 0.0293(19) 0.0227(19) 0.030(2) 0.0009(14) 0.0047(15) 0.0002(14)
C3 0.0320(19) 0.0199(17) 0.0235(17) 0.0020(13) 0.0057(15) 0.0026(14)
C4 0.0255(18) 0.0197(17) 0.0284(18) 0.0033(14) -0.0046(14) -0.0039(14)
C5 0.030(2) 0.034(2) 0.044(2) 0.0002(18) 0.0009(18) -0.0021(17)
C11 0.028(2) 0.0209(18) 0.041(2) 0.0037(15) 0.0061(17) 0.0002(14)
C12 0.033(2) 0.043(2) 0.041(2) 0.0012(19) 0.0000(18) 0.0072(18)
C13 0.036(3) 0.059(3) 0.062(3) 0.004(3) -0.005(2) 0.012(2)
C14 0.030(2) 0.051(3) 0.089(4) 0.003(3) 0.008(3) 0.009(2)
C15 0.044(3) 0.056(3) 0.074(4) 0.011(3) 0.030(3) 0.011(2)
C16 0.040(3) 0.045(3) 0.051(3) 0.011(2) 0.017(2) 0.009(2)
C21 0.0259(18) 0.0222(17) 0.0301(19) 0.0008(14) 0.0032(15) 0.0020(14)
C22 0.032(2) 0.0243(19) 0.035(2) 0.0035(16) 0.0027(17) 0.0026(15)
C23 0.036(2) 0.0232(19) 0.051(3) 0.0059(18) 0.0002(19) -0.0002(16)
C24 0.036(2) 0.0209(19) 0.063(3) -0.0069(19) -0.005(2) 0.0001(16)
C25 0.042(2) 0.037(2) 0.041(2) -0.0133(19) -0.002(2) 0.0042(19)
C26 0.043(2) 0.027(2) 0.032(2) -0.0024(16) 0.0036(18) 0.0005(17)
C31 0.0241(18) 0.0266(18) 0.0210(17) 0.0043(14) 0.0042(14) 0.0014(14)
C32 0.036(2) 0.031(2) 0.032(2) 0.0020(16) 0.0012(17) -0.0029(16)
C33 0.037(2) 0.045(2) 0.028(2) -0.0020(18) -0.0018(17) -0.0029(19)
C34 0.033(2) 0.050(3) 0.027(2) 0.0069(18) -0.0004(17) 0.0057(19)
C35 0.053(3) 0.033(2) 0.040(2) 0.0109(19) -0.004(2) 0.006(2)
C36 0.050(3) 0.027(2) 0.030(2) 0.0025(16) -0.0053(18) 0.0023(18)
C41 0.0259(19) 0.0302(19) 0.0260(18) 0.0037(15) 0.0041(15) -0.0010(15)
C42 0.048(3) 0.042(3) 0.059(3) -0.014(2) 0.026(2) -0.017(2)
C43 0.064(4) 0.066(4) 0.078(4) -0.026(3) 0.037(3) -0.037(3)
C44 0.037(3) 0.078(4) 0.049(3) 0.002(3) 0.014(2) -0.018(2)
C45 0.038(3) 0.060(3) 0.047(3) 0.007(2) 0.018(2) 0.007(2)
C46 0.039(2) 0.038(2) 0.041(2) 0.0038(19) 0.0140(19) 0.0041(18)
C51 0.0196(16) 0.0216(17) 0.0303(19) -0.0044(14) -0.0015(14) -0.0026(13)
C52 0.035(2) 0.0243(19) 0.038(2) -0.0028(16) 0.0038(17) -0.0035(16)
C53 0.048(3) 0.022(2) 0.065(3) -0.005(2) 0.009(2) -0.0107(18)
C54 0.042(3) 0.030(2) 0.068(3) -0.023(2) -0.002(2) -0.0078(19)
C55 0.044(3) 0.045(3) 0.038(2) -0.018(2) -0.010(2) 0.005(2)
C56 0.037(2) 0.029(2) 0.031(2) -0.0040(16) -0.0004(17) 0.0010(16)
C61 0.0283(19) 0.0216(17) 0.0262(18) -0.0043(14) 0.0064(15) -0.0036(14)
C62 0.034(2) 0.047(3) 0.036(2) 0.0001(19) 0.0056(18) 0.0012(19)
C63 0.035(2) 0.064(3) 0.049(3) -0.003(2) 0.020(2) 0.001(2)
C64 0.049(3) 0.050(3) 0.038(2) -0.004(2) 0.020(2) -0.009(2)
C65 0.050(3) 0.046(3) 0.031(2) 0.0050(19) 0.013(2) 0.001(2)
C66 0.036(2) 0.038(2) 0.031(2) 0.0065(17) 0.0073(17) 0.0009(17)
C71 0.0244(18) 0.0245(18) 0.0249(18) 0.0019(14) 0.0021(14) 0.0024(14)
C72 0.026(2) 0.037(2) 0.046(2) -0.0086(19) 0.0025(18) -0.0032(17)
C73 0.023(2) 0.056(3) 0.064(3) -0.014(2) 0.010(2) -0.0016(19)
C74 0.039(2) 0.041(2) 0.057(3) -0.009(2) 0.019(2) 0.0066(19)
C75 0.037(2) 0.031(2) 0.043(2) -0.0076(18) 0.0086(19) -0.0018(17)
C76 0.0276(19) 0.0253(18) 0.034(2) -0.0018(15) 0.0056(16) -0.0017(15)
C81 0.0225(17) 0.0278(18) 0.0235(17) 0.0029(14) 0.0004(14) 0.0026(14)
C82 0.057(3) 0.029(2) 0.027(2) 0.0035(16) -0.0050(19) 0.0007(19)
C83 0.066(3) 0.035(2) 0.036(2) 0.0117(19) -0.001(2) 0.012(2)
C84 0.031(2) 0.056(3) 0.027(2) 0.0116(19) -0.0014(17) 0.0093(19)
C85 0.048(3) 0.049(3) 0.031(2) 0.0011(19) -0.011(2) -0.008(2)
C86 0.044(2) 0.032(2) 0.029(2) 0.0011(16) -0.0082(18) -0.0033(18)
C91 0.037(2) 0.0241(18) 0.0227(18) -0.0008(14) 0.0033(15) 0.0030(15)
C92 0.061(3) 0.025(2) 0.029(2) 0.0000(16) 0.007(2) 0.0011(19)
C93 0.076(4) 0.041(3) 0.025(2) 0.0047(18) 0.005(2) 0.004(2)
C94 0.069(3) 0.045(3) 0.027(2) -0.0102(19) 0.000(2) -0.001(2)
C95 0.060(3) 0.028(2) 0.038(2) -0.0098(18) 0.003(2) -0.004(2)
C96 0.043(2) 0.0247(19) 0.029(2) -0.0023(15) 0.0020(17) 0.0002(16)
C101 0.028(2) 0.030(2) 0.036(2) -0.0069(16) -0.0054(16) -0.0006(15)
C102 0.041(2) 0.038(2) 0.033(2) -0.0047(18) -0.0084(18) 0.0073(19)
C103 0.053(3) 0.059(3) 0.041(3) -0.009(2) -0.012(2) 0.012(2)
C104 0.060(3) 0.057(3) 0.059(3) -0.030(3) -0.019(3) 0.003(3)
C105 0.050(3) 0.040(3) 0.066(4) -0.019(2) -0.009(3) -0.007(2)
C106 0.038(2) 0.032(2) 0.047(3) -0.0054(19) -0.0026(19) -0.0042(18)
Cl1S 0.0876(12) 0.0608(10) 0.1081(14) -0.0037(9) -0.0247(11) 0.0194(9)
Cl2S 0.1128(17) 0.178(3) 0.0786(13) 0.0229(15) 0.0218(12) 0.0692(18)
C1S 0.054(3) 0.058(3) 0.084(4) 0.006(3) 0.009(3) 0.009(3)
Cl3S 0.0811(14) 0.1152(18) 0.144(2) 0.0163(15) 0.0375(14) -0.0004(12)
Cl4A 0.058(4) 0.402(7) 0.123(5) -0.133(4) -0.011(3) 0.006(4)
Cl4B 0.058(4) 0.402(7) 0.123(5) -0.133(4) -0.011(3) 0.006(4)
C2SA 0.058(4) 0.058(4) 0.035(3) 0.004(3) 0.020(3) 0.007(3)
C2SB 0.058(4) 0.058(4) 0.035(3) 0.004(3) 0.020(3) 0.007(3)

loop_
_atom_type_symbol
_atom_type_description
_atom_type_scat_dispersion_real
_atom_type_scat_dispersion_imag
_atom_type_scat_source
C C 0.0033 0.0016 'International Tables Vol C Tables 4.2.6.8 and 6.1.1.4'
H H 0.0000 0.0000 'International Tables Vol C Tables 4.2.6.8 and 6.1.1.4'
O O 0.0106 0.0060 'International Tables Vol C Tables 4.2.6.8 and 6.1.1.4'
F F 0.0171 0.0103 'International Tables Vol C Tables 4.2.6.8 and 6.1.1.4'
Si Si 0.0817 0.0704 'International Tables Vol C Tables 4.2.6.8 and 6.1.1.4'
P P 0.1023 0.0942 'International Tables Vol C Tables 4.2.6.8 and 6.1.1.4'
Cl Cl 0.1484 0.1585 'International Tables Vol C Tables 4.2.6.8 and 6.1.1.4'
Rh Rh -1.1178 0.9187 'International Tables Vol C Tables 4.2.6.8 and 6.1.1.4'
Ir Ir -1.4442 7.9887 'International Tables Vol C Tables 4.2.6.8 and 6.1.1.4'

loop_
_geom_angle_atom_site_label_1
_geom_angle_atom_site_label_2
_geom_angle_atom_site_label_3
_geom_angle
C1 IrA P1 104.76(13)
C1 IrA Si1 104.82(13)
P1 IrA Si1 148.29(3)
C1 IrA P3 106.48(13)
P1 IrA P3 100.93(3)
Si1 IrA P3 81.30(3)
C1 IrA Si2 102.09(13)
P1 IrA Si2 88.73(3)
Si1 IrA Si2 74.15(3)
P3 IrA Si2 146.18(3)
C1 IrA RhA 148.70(12)
P1 IrA RhA 94.96(2)
Si1 IrA RhA 53.38(2)
P3 IrA RhA 93.03(2)
Si2 IrA RhA 53.61(2)
C2 RhA Si1 106.08(12)
C2 RhA P4 104.30(12)
Si1 RhA P4 81.11(3)
C2 RhA P2 105.58(12)
Si1 RhA P2 146.53(3)
P4 RhA P2 101.29(3)
C2 RhA Si2 100.49(12)
Si1 RhA Si2 74.43(4)
P4 RhA Si2 149.07(3)
P2 RhA Si2 89.41(3)
C2 RhA IrA 148.64(12)
Si1 RhA IrA 53.34(2)
P4 RhA IrA 95.94(2)
P2 RhA IrA 93.38(2)
Si2 RhA IrA 54.15(2)
C11 P1 C3 107.09(18)
C11 P1 C21 95.16(17)
C3 P1 C21 101.67(17)
C11 P1 IrA 118.09(14)
C3 P1 IrA 112.36(12)
C21 P1 IrA 120.02(12)
C31 P2 C41 96.90(17)
C31 P2 C3 100.39(17)
C41 P2 C3 105.56(17)
C31 P2 RhA 120.78(12)
C41 P2 RhA 117.04(13)
C3 P2 RhA 113.47(12)
C61 P3 C4 106.06(18)
C61 P3 C51 98.57(17)
C4 P3 C51 98.15(16)
C61 P3 IrA 114.44(12)
C4 P3 IrA 113.67(12)
C51 P3 IrA 123.33(12)
C81 P4 C71 96.02(17)
C81 P4 C4 101.75(17)
C71 P4 C4 106.22(18)
C81 P4 RhA 120.71(12)
C71 P4 RhA 118.08(12)
C4 P4 RhA 111.65(12)
C91 Si1 IrA 127.80(12)
C91 Si1 RhA 129.84(13)
IrA Si1 RhA 73.28(3)
C5 Si2 C101 94.60(19)
C5 Si2 RhA 125.33(15)
C101 Si2 RhA 119.08(13)
C5 Si2 IrA 125.30(14)
C101 Si2 IrA 123.01(14)
RhA Si2 IrA 72.24(3)
O1 C1 IrA 178.3(4)
O2 C2 RhA 178.4(4)
P1 C3 P2 117.6(2)
P4 C4 P3 119.42(19)
C12 C11 C16 118.3(4)
C12 C11 P1 118.3(3)
C16 C11 P1 123.2(3)
C11 C12 C13 120.8(5)
C14 C13 C12 120.3(5)
C15 C14 C13 119.7(5)
C14 C15 C16 121.1(5)
C15 C16 C11 119.7(5)
C22 C21 C26 119.1(4)
C22 C21 P1 117.3(3)
C26 C21 P1 123.3(3)
C23 C22 C21 120.9(4)
C24 C23 C22 119.9(4)
C25 C24 C23 119.8(4)
C24 C25 C26 120.5(4)
C25 C26 C21 119.8(4)
C32 C31 C36 118.0(4)
C32 C31 P2 125.5(3)
C36 C31 P2 116.4(3)
C33 C32 C31 120.6(4)
C34 C33 C32 120.8(4)
C33 C34 C35 119.2(4)
C34 C35 C36 120.5(4)
C35 C36 C31 120.9(4)
C42 C41 C46 117.5(4)
C42 C41 P2 118.6(3)
C46 C41 P2 123.8(3)
C41 C42 C43 121.1(5)
C44 C43 C42 120.2(5)
C45 C44 C43 119.4(5)
C44 C45 C46 120.9(5)
C41 C46 C45 120.7(4)
C52 C51 C56 117.9(3)
C52 C51 P3 121.3(3)
C56 C51 P3 120.8(3)
C51 C52 C53 120.9(4)
C54 C53 C52 120.5(4)
C53 C54 C55 119.6(4)
C56 C55 C54 120.1(4)
C55 C56 C51 121.0(4)
C66 C61 C62 117.8(4)
C66 C61 P3 118.1(3)
C62 C61 P3 123.9(3)
C61 C62 C63 120.9(4)
C64 C63 C62 120.3(4)
C65 C64 C63 119.8(4)
C64 C65 C66 119.8(4)
C61 C66 C65 121.3(4)
C76 C71 C72 118.6(4)
C76 C71 P4 120.0(3)
C72 C71 P4 121.1(3)
C73 C72 C71 120.2(4)
C74 C73 C72 121.0(4)
C73 C74 C75 119.3(4)
C74 C75 C76 120.2(4)
C75 C76 C71 120.6(4)
C82 C81 C86 117.7(4)
C82 C81 P4 116.5(3)
C86 C81 P4 125.7(3)
C81 C82 C83 121.2(4)
C84 C83 C82 120.1(4)
C85 C84 C83 119.7(4)
C84 C85 C86 120.9(4)
C81 C86 C85 120.4(4)
C96 C91 C92 118.7(4)
C96 C91 Si1 122.6(3)
C92 C91 Si1 118.6(3)
C93 C92 C91 119.5(4)
F1 C93 C92 118.5(4)
F1 C93 C94 118.4(4)
C92 C93 C94 123.1(4)
C95 C94 C93 115.8(4)
F2 C95 C94 117.6(4)
F2 C95 C96 118.5(4)
C94 C95 C96 123.9(4)
C95 C96 C91 118.9(4)
C106 C101 C102 117.0(4)
C106 C101 Si2 118.5(3)
C102 C101 Si2 124.2(3)
C103 C102 C101 121.6(5)
C104 C103 C102 119.9(5)
C103 C104 C105 120.3(5)
C104 C105 C106 119.2(5)
C105 C106 C101 122.0(5)
Cl2S C1S Cl1S 114.2(3)
Cl3S C2SA Cl4A 113.0(5)
Cl4B C2SB Cl3S 92.8(7)

loop_
_geom_bond_atom_site_label_1
_geom_bond_atom_site_label_2
_geom_bond_distance
IrA C1 1.858(4)
IrA P1 2.3435(9)
IrA Si1 2.3575(10)
IrA P3 2.3843(9)
IrA Si2 2.3953(10)
IrA RhA 2.8144(3)
RhA C2 1.870(4)
RhA Si1 2.3586(10)
RhA P4 2.3593(9)
RhA P2 2.3614(9)
RhA Si2 2.3790(10)
P1 C11 1.840(4)
P1 C3 1.842(4)
P1 C21 1.843(4)
P2 C31 1.839(4)
P2 C41 1.842(4)
P2 C3 1.849(4)
P3 C61 1.833(4)
P3 C4 1.849(4)
P3 C51 1.856(4)
P4 C81 1.834(4)
P4 C71 1.841(4)
P4 C4 1.841(4)
Si1 C91 1.887(4)
Si2 C5 1.888(4)
Si2 C101 1.902(4)
F1 C93 1.361(5)
F2 C95 1.345(5)
O1 C1 1.154(5)
O2 C2 1.145(5)
C11 C12 1.382(6)
C11 C16 1.392(6)
C12 C13 1.389(6)
C13 C14 1.363(8)
C14 C15 1.360(8)
C15 C16 1.390(7)
C21 C22 1.388(5)
C21 C26 1.390(5)
C22 C23 1.381(6)
C23 C24 1.381(7)
C24 C25 1.380(7)
C25 C26 1.390(6)
C31 C32 1.388(5)
C31 C36 1.390(5)
C32 C33 1.386(6)
C33 C34 1.372(6)
C34 C35 1.374(6)
C35 C36 1.382(6)
C41 C42 1.381(6)
C41 C46 1.382(6)
C42 C43 1.390(6)
C43 C44 1.370(8)
C44 C45 1.351(8)
C45 C46 1.392(7)
C51 C52 1.384(5)
C51 C56 1.397(5)
C52 C53 1.394(6)
C53 C54 1.369(7)
C54 C55 1.385(7)
C55 C56 1.384(6)
C61 C66 1.386(6)
C61 C62 1.387(6)
C62 C63 1.388(6)
C63 C64 1.378(7)
C64 C65 1.369(7)
C65 C66 1.394(6)
C71 C76 1.393(5)
C71 C72 1.395(5)
C72 C73 1.381(6)
C73 C74 1.379(7)
C74 C75 1.382(6)
C75 C76 1.390(5)
C81 C82 1.385(5)
C81 C86 1.387(5)
C82 C83 1.388(6)
C83 C84 1.366(7)
C84 C85 1.360(7)
C85 C86 1.389(6)
C91 C96 1.387(5)
C91 C92 1.393(5)
C92 C93 1.377(6)
C93 C94 1.378(7)
C94 C95 1.364(7)
C95 C96 1.385(6)
C101 C106 1.393(6)
C101 C102 1.402(6)
C102 C103 1.390(6)
C103 C104 1.375(8)
C104 C105 1.389(8)
C105 C106 1.393(6)
Cl1S C1S 1.721(6)
Cl2S C1S 1.717(7)
Cl3S C2SA 1.757(6)
Cl3S C2SB 1.787(9)
Cl4A C2SA 1.760(7)
Cl4B C2SB 1.771(9)

loop_
_geom_torsion_atom_site_label_1
_geom_torsion_atom_site_label_2
_geom_torsion_atom_site_label_3
_geom_torsion_atom_site_label_4
_geom_torsion
C1 IrA RhA C2 -3.6(3)
P1 IrA RhA C2 125.8(2)
Si1 IrA RhA C2 -56.1(2)
P3 IrA RhA C2 -132.9(2)
Si2 IrA RhA C2 41.1(2)
C1 IrA RhA Si1 52.5(2)
P1 IrA RhA Si1 -178.07(4)
P3 IrA RhA Si1 -76.82(4)
Si2 IrA RhA Si1 97.18(4)
C1 IrA RhA P4 126.8(2)
P1 IrA RhA P4 -103.80(3)
Si1 IrA RhA P4 74.28(4)
P3 IrA RhA P4 -2.54(3)
Si2 IrA RhA P4 171.45(4)
C1 IrA RhA P2 -131.5(2)
P1 IrA RhA P2 -2.07(3)
Si1 IrA RhA P2 176.01(4)
P3 IrA RhA P2 99.19(3)
Si2 IrA RhA P2 -86.82(4)
C1 IrA RhA Si2 -44.7(2)
P1 IrA RhA Si2 84.75(4)
Si1 IrA RhA Si2 -97.18(4)
P3 IrA RhA Si2 -173.99(4)
C1 IrA P1 C11 47.82(19)
Si1 IrA P1 C11 -110.60(15)
P3 IrA P1 C11 158.29(14)
Si2 IrA P1 C11 -54.35(14)
RhA IrA P1 C11 -107.66(14)
C1 IrA P1 C3 173.25(19)
Si1 IrA P1 C3 14.83(16)
P3 IrA P1 C3 -76.29(14)
Si2 IrA P1 C3 71.07(14)
RhA IrA P1 C3 17.77(14)
C1 IrA P1 C21 -67.39(19)
Si1 IrA P1 C21 134.19(15)
P3 IrA P1 C21 43.07(14)
Si2 IrA P1 C21 -169.57(14)
RhA IrA P1 C21 137.13(14)
C2 RhA P2 C31 72.24(19)
Si1 RhA P2 C31 -127.18(14)
P4 RhA P2 C31 -36.25(14)
Si2 RhA P2 C31 172.97(14)
IrA RhA P2 C31 -133.00(14)
C2 RhA P2 C41 -45.22(19)
Si1 RhA P2 C41 115.36(14)
P4 RhA P2 C41 -153.71(14)
Si2 RhA P2 C41 55.52(14)
IrA RhA P2 C41 109.55(14)
C2 RhA P2 C3 -168.58(19)
Si1 RhA P2 C3 -8.00(16)
P4 RhA P2 C3 82.93(14)
Si2 RhA P2 C3 -67.85(14)
IrA RhA P2 C3 -13.82(14)
C1 IrA P3 C61 -44.43(19)
P1 IrA P3 C61 -153.57(13)
Si1 IrA P3 C61 58.55(13)
Si2 IrA P3 C61 102.07(14)
RhA IrA P3 C61 110.78(13)
C1 IrA P3 C4 -166.51(19)
P1 IrA P3 C4 84.36(14)
Si1 IrA P3 C4 -63.53(14)
Si2 IrA P3 C4 -20.00(16)
RhA IrA P3 C4 -11.29(14)
C1 IrA P3 C51 75.2(2)
P1 IrA P3 C51 -33.91(15)
Si1 IrA P3 C51 178.20(15)
Si2 IrA P3 C51 -138.27(15)
RhA IrA P3 C51 -129.56(15)
C2 RhA P4 C81 -68.70(19)
Si1 RhA P4 C81 -173.15(15)
P2 RhA P4 C81 40.78(15)
Si2 RhA P4 C81 149.00(15)
IrA RhA P4 C81 135.44(14)
C2 RhA P4 C71 48.38(18)
Si1 RhA P4 C71 -56.07(13)
P2 RhA P4 C71 157.86(13)
Si2 RhA P4 C71 -93.92(15)
IrA RhA P4 C71 -107.48(13)
C2 RhA P4 C4 171.91(18)
Si1 RhA P4 C4 67.47(14)
P2 RhA P4 C4 -78.60(14)
Si2 RhA P4 C4 29.62(16)
IrA RhA P4 C4 16.06(14)
C1 IrA Si1 C91 -26.9(2)
P1 IrA Si1 C91 131.50(16)
P3 IrA Si1 C91 -131.76(16)
Si2 IrA Si1 C91 71.72(16)
RhA IrA Si1 C91 127.85(17)
C1 IrA Si1 RhA -154.76(13)
P1 IrA Si1 RhA 3.65(7)
P3 IrA Si1 RhA 100.39(3)
Si2 IrA Si1 RhA -56.13(3)
C2 RhA Si1 C91 27.6(2)
P4 RhA Si1 C91 130.07(17)
P2 RhA Si1 C91 -132.88(16)
Si2 RhA Si1 C91 -69.04(16)
IrA RhA Si1 C91 -125.64(17)
C2 RhA Si1 IrA 153.28(12)
P4 RhA Si1 IrA -104.29(3)
P2 RhA Si1 IrA -7.24(7)
Si2 RhA Si1 IrA 56.60(3)
C2 RhA Si2 C5 79.2(2)
Si1 RhA Si2 C5 -176.82(17)
P4 RhA Si2 C5 -137.82(17)
P2 RhA Si2 C5 -26.50(17)
IrA RhA Si2 C5 -121.11(17)
C2 RhA Si2 C101 -41.2(2)
Si1 RhA Si2 C101 62.73(16)
P4 RhA Si2 C101 101.73(16)
P2 RhA Si2 C101 -146.95(16)
IrA RhA Si2 C101 118.45(16)
C2 RhA Si2 IrA -159.65(12)
Si1 RhA Si2 IrA -55.72(3)
P4 RhA Si2 IrA -16.72(7)
P2 RhA Si2 IrA 94.61(3)
C1 IrA Si2 C5 -80.8(2)
P1 IrA Si2 C5 24.04(18)
Si1 IrA Si2 C5 177.02(18)
P3 IrA Si2 C5 131.97(18)
RhA IrA Si2 C5 121.15(18)
C1 IrA Si2 C101 44.5(2)
P1 IrA Si2 C101 149.29(15)
Si1 IrA Si2 C101 -57.73(15)
P3 IrA Si2 C101 -102.78(16)
RhA IrA Si2 C101 -113.61(16)
C1 IrA Si2 RhA 158.07(13)
P1 IrA Si2 RhA -97.11(3)
Si1 IrA Si2 RhA 55.87(3)
P3 IrA Si2 RhA 10.83(7)
P1 IrA C1 O1 -104(13)
Si1 IrA C1 O1 64(13)
P3 IrA C1 O1 150(13)
Si2 IrA C1 O1 -12(13)
RhA IrA C1 O1 23(14)
Si1 RhA C2 O2 -63(14)
P4 RhA C2 O2 -147(14)
P2 RhA C2 O2 106(14)
Si2 RhA C2 O2 14(14)
IrA RhA C2 O2 -19(14)
C11 P1 C3 P2 98.8(2)
C21 P1 C3 P2 -162.0(2)
IrA P1 C3 P2 -32.5(3)
C31 P2 C3 P1 161.0(2)
C41 P2 C3 P1 -98.7(2)
RhA P2 C3 P1 30.7(3)
C81 P4 C4 P3 -158.9(2)
C71 P4 C4 P3 101.2(2)
RhA P4 C4 P3 -28.8(3)
C61 P3 C4 P4 -99.8(2)
C51 P3 C4 P4 158.8(2)
IrA P3 C4 P4 26.8(3)
C3 P1 C11 C12 -159.3(3)
C21 P1 C11 C12 96.8(3)
IrA P1 C11 C12 -31.3(4)
C3 P1 C11 C16 25.9(4)
C21 P1 C11 C16 -78.0(4)
IrA P1 C11 C16 153.9(3)
C16 C11 C12 C13 -1.4(7)
P1 C11 C12 C13 -176.5(4)
C11 C12 C13 C14 -0.9(8)
C12 C13 C14 C15 1.2(9)
C13 C14 C15 C16 1.0(9)
C14 C15 C16 C11 -3.3(8)
C12 C11 C16 C15 3.5(7)
P1 C11 C16 C15 178.3(4)
C11 P1 C21 C22 -89.6(3)
C3 P1 C21 C22 161.8(3)
IrA P1 C21 C22 37.2(3)
C11 P1 C21 C26 83.8(4)
C3 P1 C21 C26 -24.9(4)
IrA P1 C21 C26 -149.5(3)
C26 C21 C22 C23 -0.5(6)
P1 C21 C22 C23 173.2(3)
C21 C22 C23 C24 0.0(6)
C22 C23 C24 C25 0.6(7)
C23 C24 C25 C26 -0.7(7)
C24 C25 C26 C21 0.2(7)
C22 C21 C26 C25 0.4(6)
P1 C21 C26 C25 -172.9(3)
C41 P2 C31 C32 -105.5(4)
C3 P2 C31 C32 1.8(4)
RhA P2 C31 C32 127.3(3)
C41 P2 C31 C36 70.7(3)
C3 P2 C31 C36 177.9(3)
RhA P2 C31 C36 -56.6(3)
C36 C31 C32 C33 -0.7(6)
P2 C31 C32 C33 175.4(3)
C31 C32 C33 C34 0.2(7)
C32 C33 C34 C35 -0.3(7)
C33 C34 C35 C36 0.8(7)
C34 C35 C36 C31 -1.3(7)
C32 C31 C36 C35 1.2(7)
P2 C31 C36 C35 -175.3(4)
C31 P2 C41 C42 -97.2(4)
C3 P2 C41 C42 160.0(4)
RhA P2 C41 C42 32.7(4)
C31 P2 C41 C46 79.6(4)
C3 P2 C41 C46 -23.2(4)
RhA P2 C41 C46 -150.5(3)
C46 C41 C42 C43 2.6(8)
P2 C41 C42 C43 179.6(5)
C41 C42 C43 C44 1.1(10)
C42 C43 C44 C45 -2.4(10)
C43 C44 C45 C46 0.0(9)
C42 C41 C46 C45 -4.9(7)
P2 C41 C46 C45 178.2(4)
C44 C45 C46 C41 3.8(8)
C61 P3 C51 C52 25.3(4)
C4 P3 C51 C52 133.0(3)
IrA P3 C51 C52 -101.6(3)
C61 P3 C51 C56 -157.4(3)
C4 P3 C51 C56 -49.7(3)
IrA P3 C51 C56 75.7(3)
C56 C51 C52 C53 1.2(6)
P3 C51 C52 C53 178.5(3)
C51 C52 C53 C54 -0.3(7)
C52 C53 C54 C55 0.0(7)
C53 C54 C55 C56 -0.7(7)
C54 C55 C56 C51 1.6(7)
C52 C51 C56 C55 -1.8(6)
P3 C51 C56 C55 -179.2(3)
C4 P3 C61 C66 164.8(3)
C51 P3 C61 C66 -94.1(3)
IrA P3 C61 C66 38.7(3)
C4 P3 C61 C62 -19.7(4)
C51 P3 C61 C62 81.4(4)
IrA P3 C61 C62 -145.8(3)
C66 C61 C62 C63 -1.4(6)
P3 C61 C62 C63 -176.9(4)
C61 C62 C63 C64 1.9(8)
C62 C63 C64 C65 -0.6(8)
C63 C64 C65 C66 -1.2(7)
C62 C61 C66 C65 -0.4(6)
P3 C61 C66 C65 175.4(3)
C64 C65 C66 C61 1.7(7)
C81 P4 C71 C76 113.1(3)
C4 P4 C71 C76 -142.8(3)
RhA P4 C71 C76 -16.5(4)
C81 P4 C71 C72 -61.3(4)
C4 P4 C71 C72 42.8(4)
RhA P4 C71 C72 169.0(3)
C76 C71 C72 C73 1.8(7)
P4 C71 C72 C73 176.3(4)
C71 C72 C73 C74 -1.6(8)
C72 C73 C74 C75 0.6(8)
C73 C74 C75 C76 0.1(7)
C74 C75 C76 C71 0.1(7)
C72 C71 C76 C75 -1.1(6)
P4 C71 C76 C75 -175.6(3)
C71 P4 C81 C82 -56.0(4)
C4 P4 C81 C82 -164.0(3)
RhA P4 C81 C82 71.8(3)
C71 P4 C81 C86 124.3(4)
C4 P4 C81 C86 16.3(4)
RhA P4 C81 C86 -107.9(4)
C86 C81 C82 C83 -1.0(7)
P4 C81 C82 C83 179.3(4)
C81 C82 C83 C84 1.0(8)
C82 C83 C84 C85 -0.2(8)
C83 C84 C85 C86 -0.5(8)
C82 C81 C86 C85 0.3(7)
P4 C81 C86 C85 -180.0(4)
C84 C85 C86 C81 0.5(7)
IrA Si1 C91 C96 -128.9(3)
RhA Si1 C91 C96 -28.9(4)
IrA Si1 C91 C92 55.2(4)
RhA Si1 C91 C92 155.2(3)
C96 C91 C92 C93 2.2(7)
Si1 C91 C92 C93 178.3(4)
C91 C92 C93 F1 178.9(5)
C91 C92 C93 C94 -1.5(8)
F1 C93 C94 C95 179.1(5)
C92 C93 C94 C95 -0.5(8)
C93 C94 C95 F2 -179.6(5)
C93 C94 C95 C96 1.7(8)
F2 C95 C96 C91 -179.7(4)
C94 C95 C96 C91 -1.0(8)
C92 C91 C96 C95 -1.0(6)
Si1 C91 C96 C95 -176.9(3)
C5 Si2 C101 C106 -70.1(4)
RhA Si2 C101 C106 65.0(4)
IrA Si2 C101 C106 151.9(3)
C5 Si2 C101 C102 104.2(4)
RhA Si2 C101 C102 -120.7(3)
IrA Si2 C101 C102 -33.8(4)
C106 C101 C102 C103 -0.5(7)
Si2 C101 C102 C103 -174.9(4)
C101 C102 C103 C104 0.5(8)
C102 C103 C104 C105 0.5(9)
C103 C104 C105 C106 -1.6(9)
C104 C105 C106 C101 1.6(8)
C102 C101 C106 C105 -0.5(7)
Si2 C101 C106 C105 174.2(4)
